data_7223386
loop_
_publ_author_name
'Huo, Yu'
'Li, Dandan'
'Wan, Rong'
'Ma, Pengtao'
'Zhang, Dongdi'
'Niu, Jingyang'
'Wang, Jingping'

_publ_section_title
;
 Synthesis and Characterization of Organotriphosphonate-Functionalized
 TM-Containing Polyoxotungstates
;
_journal_name_full 'RSC Adv.'
_journal_paper_doi 10.1039/C5RA20806H
_journal_year 2015
_chemical_formula_moiety '0.5(C12 H16 As4 K8 Mn4 N4 O232 P12 W56), 18(O)'
_chemical_formula_sum 'C6 H74 As2 K4 Mn2 N2 O134 P6 W28'
_chemical_formula_weight 8068.06
_space_group_crystal_system monoclinic
_space_group_IT_number 15
_space_group_name_Hall '-C 2yc'
_space_group_name_H-M_alt 'C 1 2/c 1'
_symmetry_space_group_name_Hall '-C 2yc'
_symmetry_space_group_name_H-M 'C 1 2/c 1'
_atom_sites_solution_hydrogens geom
_audit_creation_date 2015-11-21
_audit_creation_method
;
Olex2 1.2
(compiled 2015.09.30 svn.r3233 for OlexSys, GUI svn.r5103)
;
_audit_update_record
;
2015-11-22 deposited with the CCDC.
2015-11-30 downloaded from the CCDC.
;
_cell_angle_alpha 90
_cell_angle_beta 121.555(2)
_cell_angle_gamma 90
_cell_formula_units_Z 4
_cell_length_a 29.848(4)
_cell_length_b 27.794(4)
_cell_length_c 20.700(3)
_cell_measurement_reflns_used 4537
_cell_measurement_temperature 296(2)
_cell_measurement_theta_max 26.16
_cell_measurement_theta_min 2.48
_cell_volume 14633(4)
_computing_cell_refinement 'Bruker SAINT'
_computing_data_collection 'Bruker APEX2'
_computing_data_reduction 'Bruker SAINT'
_computing_molecular_graphics 'Olex2 (Dolomanov et al., 2009)'
_computing_publication_material 'Olex2 (Dolomanov et al., 2009)'
_computing_structure_refinement 'ShelXL-2014/7 (Sheldrick, 2014)'
_computing_structure_solution 'ShelXS-1997 (Sheldrick, 2008)'
_diffrn_ambient_temperature 296.15
_diffrn_measured_fraction_theta_full 0.994
_diffrn_measured_fraction_theta_max 0.994
_diffrn_measurement_device_type 'Bruker APEX-II CCD'
_diffrn_measurement_method '\f and \w scans'
_diffrn_radiation_monochromator graphite
_diffrn_radiation_type MoK\a
_diffrn_radiation_wavelength 0.71073
_diffrn_reflns_av_R_equivalents 0.1079
_diffrn_reflns_av_unetI/netI 0.1297
_diffrn_reflns_laue_measured_fraction_full 0.994
_diffrn_reflns_laue_measured_fraction_max 0.994
_diffrn_reflns_limit_h_max 29
_diffrn_reflns_limit_h_min -35
_diffrn_reflns_limit_k_max 33
_diffrn_reflns_limit_k_min -29
_diffrn_reflns_limit_l_max 24
_diffrn_reflns_limit_l_min -24
_diffrn_reflns_number 37013
_diffrn_reflns_point_group_measured_fraction_full 0.994
_diffrn_reflns_point_group_measured_fraction_max 0.994
_diffrn_reflns_theta_full 25.099
_diffrn_reflns_theta_max 25.099
_diffrn_reflns_theta_min 1.866
_diffrn_standards_number 0
_exptl_absorpt_coefficient_mu 22.809
_exptl_absorpt_correction_T_max 0.7457
_exptl_absorpt_correction_T_min 0.2102
_exptl_absorpt_correction_type multi-scan
_exptl_absorpt_process_details
;
SADABS-2008/1 (Bruker,2008) was used for absorption correction.
wR2(int) was 0.1654 before and 0.0652 after correction.
The Ratio of minimum to maximum transmission is 0.2819.
The \l/2 correction factor is 0.0015.
;
_exptl_crystal_colour yellow
_exptl_crystal_density_diffrn 3.657
_exptl_crystal_description block
_exptl_crystal_F_000 14152
_exptl_crystal_size_max 0.5
_exptl_crystal_size_mid 0.18
_exptl_crystal_size_min 0.15
_refine_diff_density_max 5.201
_refine_diff_density_min -2.377
_refine_diff_density_rms 0.570
_refine_ls_extinction_method none
_refine_ls_goodness_of_fit_ref 0.956
_refine_ls_hydrogen_treatment constr
_refine_ls_matrix_type full
_refine_ls_number_parameters 785
_refine_ls_number_reflns 12968
_refine_ls_number_restraints 79
_refine_ls_restrained_S_all 0.955
_refine_ls_R_factor_all 0.1457
_refine_ls_R_factor_gt 0.0691
_refine_ls_shift/su_max 0.001
_refine_ls_shift/su_mean 0.000
_refine_ls_structure_factor_coef Fsqd
_refine_ls_weighting_details 'w=1/[\s^2^(Fo^2^)+(0.0937P)^2^] where P=(Fo^2^+2Fc^2^)/3'
_refine_ls_weighting_scheme calc
_refine_ls_wR_factor_gt 0.1578
_refine_ls_wR_factor_ref 0.1847
_reflns_Friedel_coverage 0.000
_reflns_number_gt 7201
_reflns_number_total 12968
_reflns_threshold_expression 'I > 2\s(I)'
_cod_data_source_file c5ra20806h1.cif
_cod_data_source_block 3
_cod_original_cell_volume 14634(4)
_cod_database_code 7223386
_shelx_space_group_comment
;
The symmetry employed for this shelxl refinement is uniquely defined
by the following loop, which should always be used as a source of
symmetry information in preference to the above space-group names.
They are only intended as comments.
;
_shelx_estimated_absorpt_t_max 0.131
_shelx_estimated_absorpt_t_min 0.031
_olex2_refinement_description
;
1. Fixed Uiso
 At 1.2 times of:
  All C(H,H) groups
2. Restrained distances
 O4W-O9W
 2.7 with sigma of 0.02
3. Rigid bond restraints
 N1, C3
 with sigma for 1-2 distances of 0.01 and sigma for 1-3 distances of 0.01
 P2, C2
 with sigma for 1-2 distances of 0.01 and sigma for 1-3 distances of 0.01
 Mn1, O36
 with sigma for 1-2 distances of 0.01 and sigma for 1-3 distances of 0.01
 Mn1, O37
 with sigma for 1-2 distances of 0.01 and sigma for 1-3 distances of 0.01
 Mn1, O51
 with sigma for 1-2 distances of 0.01 and sigma for 1-3 distances of 0.01
 Mn1, O52
 with sigma for 1-2 distances of 0.01 and sigma for 1-3 distances of 0.01
4. Uiso/Uaniso restraints and constraints
Uanis(Mn1) \\sim Ueq: with sigma of 0.001 and sigma for terminal atoms of 0.002
Uanis(C3) \\sim Ueq, Uanis(C2) \\sim Ueq, Uanis(O4) \\sim Ueq, Uanis(O35) \\sim
Ueq, Uanis(O11) \\sim Ueq, Uanis(O21) \\sim Ueq, Uanis(O39) \\sim Ueq,
Uanis(O47) \\sim Ueq, Uanis(C1) \\sim Ueq, Uanis(O22) \\sim Ueq, Uanis(O52)
\\sim Ueq: with sigma of 0.01 and sigma for terminal atoms of 0.02
5. Others
 Fixed Sof: O7W(0.6) O8W(0.4) O10W(0.5) O11W(0.5) O12W(0.5) O14W(0.5)
 O15W(0.5) O16W(0.5)
6.a Secondary CH2 refined with riding coordinates:
 C1(H1A,H1B), C3(H3A,H3B)
;
_shelx_shelxl_version_number 2014/7
_olex2_submission_special_instructions 'No special instructions were received'

loop_
_space_group_symop_operation_xyz
'x, y, z'
'-x, y, -z+1/2'
'x+1/2, y+1/2, z'
'-x+1/2, y+1/2, -z+1/2'
'-x, -y, -z'
'x, -y, z-1/2'
'-x+1/2, -y+1/2, -z'
'x+1/2, -y+1/2, z-1/2'

loop_
_atom_site_label
_atom_site_type_symbol
_atom_site_fract_x
_atom_site_fract_y
_atom_site_fract_z
_atom_site_U_iso_or_equiv
_atom_site_adp_type
_atom_site_occupancy
_atom_site_site_symmetry_order
_atom_site_calc_flag
_atom_site_refinement_flags_posn
_atom_site_refinement_flags_adp
_atom_site_refinement_flags_occupancy
_atom_site_disorder_assembly
_atom_site_disorder_group
W1 W 0.18332(5) 0.56948(3) 0.84347(6) 0.0309(3) Uani 1 1 d . . . . .
W2 W 0.31560(5) 0.56573(3) 0.94442(6) 0.0308(3) Uani 1 1 d . . . . .
W3 W 0.24726(5) 0.48560(3) 0.80292(6) 0.0353(3) Uani 1 1 d . . . . .
W4 W 0.38978(5) 0.60589(4) 0.85757(6) 0.0332(3) Uani 1 1 d . . . . .
W5 W 0.32327(5) 0.52348(4) 0.71522(6) 0.0352(3) Uani 1 1 d . . . . .
W6 W 0.32611(5) 0.64045(3) 0.67412(6) 0.0314(3) Uani 1 1 d . . . . .
W7 W 0.17923(5) 0.64199(3) 0.56059(6) 0.0304(3) Uani 1 1 d . . . . .
W8 W 0.17850(5) 0.52546(4) 0.60429(6) 0.0355(3) Uani 1 1 d . . . . .
W9 W 0.11133(5) 0.60767(4) 0.64117(6) 0.0331(3) Uani 1 1 d . . . . .
W10 W 0.33129(5) 0.76243(4) 0.74171(6) 0.0341(3) Uani 1 1 d . . . . .
W11 W 0.18568(5) 0.76456(3) 0.62911(6) 0.0320(3) Uani 1 1 d . . . . .
W12 W 0.11998(5) 0.73142(4) 0.71163(6) 0.0334(3) Uani 1 1 d . . . . .
W13 W 0.18727(5) 0.69133(3) 0.91160(5) 0.0272(3) Uani 1 1 d . . . . .
W14 W 0.32085(5) 0.68821(3) 1.01357(5) 0.0286(3) Uani 1 1 d . . . . .
As1 As 0.25098(11) 0.62109(8) 0.76057(13) 0.0221(6) Uani 1 1 d . . . . .
Mn1 Mn 0.38816(13) 0.73270(10) 0.91983(15) 0.0062(6) Uani 1 1 d . U . . .
P1 P 0.2558(3) 0.7460(2) 0.8294(3) 0.0224(16) Uani 1 1 d . . . . .
P2 P 0.3613(3) 0.8495(2) 0.8695(4) 0.0377(19) Uani 1 1 d . U . . .
P3 P 0.1489(3) 0.8474(2) 0.7097(4) 0.0360(19) Uani 1 1 d . . . . .
K1 K 0.0411(5) 0.6790(4) 0.9153(5) 0.105(4) Uani 1 1 d . . . . .
K2 K 0.0880(7) 0.7534(5) 0.3824(7) 0.164(6) Uani 1 1 d . . . . .
N1 N 0.2558(8) 0.8482(6) 0.8192(10) 0.021(4) Uani 1 1 d . U . . .
O1 O 0.1397(8) 0.5546(6) 0.8701(10) 0.043(5) Uani 1 1 d . . . . .
O2 O 0.2495(8) 0.5605(5) 0.9387(10) 0.035(5) Uani 1 1 d . . . . .
O3 O 0.1926(8) 0.5025(5) 0.8215(9) 0.038(5) Uani 1 1 d . . . . .
O4 O 0.1862(7) 0.6346(5) 0.8507(9) 0.025(4) Uani 1 1 d . U . . .
O5 O 0.1361(7) 0.5753(6) 0.7348(9) 0.033(5) Uani 1 1 d . . . . .
O6 O 0.2503(7) 0.5720(5) 0.8154(8) 0.024(4) Uani 1 1 d . . . . .
O7 O 0.3562(8) 0.5497(7) 1.0362(9) 0.047(6) Uani 1 1 d . . . . .
O8 O 0.2998(8) 0.4977(6) 0.9039(9) 0.039(5) Uani 1 1 d . . . . .
O9 O 0.3616(9) 0.5708(7) 0.9068(9) 0.048(6) Uani 1 1 d . . . . .
O10 O 0.3128(8) 0.6318(5) 0.9507(8) 0.033(5) Uani 1 1 d . . . . .
O11 O 0.2478(9) 0.4229(6) 0.8084(10) 0.052(6) Uani 1 1 d . U . . .
O12 O 0.1946(8) 0.4979(5) 0.6960(9) 0.034(5) Uani 1 1 d . . . . .
O13 O 0.2972(8) 0.4958(5) 0.7741(9) 0.036(5) Uani 1 1 d . . . . .
O14 O 0.4535(9) 0.6002(6) 0.9172(12) 0.056(6) Uani 1 1 d . . . . .
O15 O 0.3831(9) 0.5415(6) 0.8016(10) 0.048(6) Uani 1 1 d . . . . .
O16 O 0.3902(7) 0.6345(5) 0.7716(9) 0.030(4) Uani 1 1 d . . . . .
O17 O 0.3764(8) 0.6616(5) 0.8862(9) 0.040(5) Uani 1 1 d . . . . .
O18 O 0.3051(7) 0.5992(5) 0.7536(8) 0.030(5) Uani 1 1 d . . . . .
O19 O 0.3443(9) 0.4735(6) 0.6875(11) 0.055(6) Uani 1 1 d . . . . .
O20 O 0.3305(9) 0.5737(6) 0.6559(10) 0.050(6) Uani 1 1 d . . . . .
O21 O 0.2477(8) 0.5251(6) 0.6332(9) 0.040(5) Uani 1 1 d . U . . .
O22 O 0.3520(8) 0.6640(7) 0.6237(10) 0.044(5) Uani 1 1 d . U . . .
O23 O 0.2521(10) 0.6356(5) 0.6018(10) 0.053(7) Uani 1 1 d . . . . .
O24 O 0.3112(8) 0.6987(6) 0.7062(9) 0.039(5) Uani 1 1 d . . . . .
O25 O 0.1573(10) 0.6677(7) 0.4732(10) 0.060(7) Uani 1 1 d . . . . .
O26 O 0.1677(8) 0.5755(6) 0.5319(10) 0.043(5) Uani 1 1 d . . . . .
O27 O 0.1157(8) 0.6414(6) 0.5621(9) 0.036(5) Uani 1 1 d . . . . .
O28 O 0.1965(8) 0.7010(5) 0.6205(9) 0.039(5) Uani 1 1 d . . . . .
O29 O 0.1537(9) 0.4782(6) 0.5413(10) 0.053(6) Uani 1 1 d . . . . .
O30 O 0.1986(7) 0.6005(5) 0.6700(8) 0.026(4) Uani 1 1 d . . . . .
O31 O 0.1147(8) 0.5497(7) 0.5958(10) 0.046(5) Uani 1 1 d . . . . .
O32 O 0.0482(10) 0.6099(6) 0.6033(10) 0.060(7) Uani 1 1 d . . . . .
O33 O 0.1308(7) 0.6690(5) 0.6963(8) 0.031(5) Uani 1 1 d . . . . .
O34 O 0.3484(7) 0.7802(6) 0.6768(9) 0.035(5) Uani 1 1 d . . . . .
O35 O 0.2555(8) 0.7824(7) 0.6799(9) 0.042(5) Uani 1 1 d . U . . .
O36 O 0.3924(7) 0.7483(6) 0.8195(9) 0.032(5) Uani 1 1 d . U . . .
O37 O 0.3037(7) 0.7412(5) 0.8245(8) 0.024(4) Uani 1 1 d . U . . .
O38 O 0.3339(8) 0.8276(5) 0.7857(8) 0.035(5) Uani 1 1 d . . . . .
O39 O 0.1650(7) 0.7825(6) 0.5390(8) 0.033(4) Uani 1 1 d . U . . .
O40 O 0.1214(8) 0.7505(5) 0.6247(9) 0.039(5) Uani 1 1 d . . . . .
O41 O 0.2049(7) 0.7424(5) 0.7512(8) 0.028(4) Uani 1 1 d . . . . .
O42 O 0.1746(9) 0.8294(6) 0.6652(9) 0.044(6) Uani 1 1 d . . . . .
O43 O 0.0557(8) 0.7309(7) 0.6724(10) 0.049(6) Uani 1 1 d . . . . .
O44 O 0.1425(8) 0.7215(6) 0.8130(9) 0.038(5) Uani 1 1 d . . . . .
O45 O 0.1312(8) 0.8046(6) 0.7381(10) 0.046(5) Uani 1 1 d . . . . .
O46 O 0.1440(7) 0.6678(6) 0.9319(9) 0.032(4) Uani 1 1 d . . . . .
O47 O 0.2503(7) 0.6679(5) 0.9926(8) 0.025(4) Uani 1 1 d . U . . .
O48 O 0.2560(7) 0.7147(5) 0.8908(8) 0.024(4) Uani 1 1 d . . . . .
O49 O 0.3591(7) 0.6620(6) 1.1003(8) 0.033(5) Uani 1 1 d . . . . .
O50 O 0.3038(8) 0.7478(5) 1.0434(10) 0.044(5) Uani 1 1 d . . . . .
O51 O 0.3655(8) 0.7155(6) 0.9976(10) 0.037(5) Uani 1 1 d . U . . .
O52 O 0.4722(9) 0.7336(7) 1.0032(12) 0.061(6) Uani 1 1 d . U . . .
O53 O 0.3828(8) 0.8114(6) 0.9317(9) 0.040(5) Uani 1 1 d . . . . .
O54 O 0.4009(8) 0.8910(6) 0.8855(11) 0.054(6) Uani 1 1 d . . . . .
O55 O 0.1067(8) 0.8845(6) 0.6689(10) 0.041(5) Uani 1 1 d . . . . .
C1 C 0.2559(11) 0.8069(8) 0.8665(13) 0.029(6) Uani 1 1 d . U . . .
H1A H 0.2252 0.8098 0.8708 0.034 Uiso 1 1 calc R . . . .
H1B H 0.2867 0.8098 0.9171 0.034 Uiso 1 1 calc R . . . .
C2 C 0.3013(11) 0.8785(8) 0.8604(14) 0.030(5) Uani 1 1 d . U . . .
C3 C 0.2061(10) 0.8771(8) 0.7922(13) 0.028(6) Uani 1 1 d . U . . .
H3A H 0.2105 0.9092 0.7778 0.034 Uiso 1 1 calc R . . . .
H3B H 0.1995 0.8802 0.8332 0.034 Uiso 1 1 calc R . . . .
O1W O 0.7504(12) 0.9541(10) 0.9891(15) 0.101(9) Uiso 1 1 d . . . . .
O2W O 0.8343(12) 0.8942(10) 0.9722(15) 0.096(9) Uiso 1 1 d . . . . .
O3W O 0.0771(11) 0.9143(10) 0.8027(13) 0.090(8) Uiso 1 1 d . . . . .
O4W O 0.0394(13) 0.5371(10) 0.0117(16) 0.111(10) Uiso 1 1 d D . . . .
O5W O 0.6315(9) 0.9561(7) 0.8849(11) 0.061(6) Uiso 1 1 d . . . . .
O6W O 0.0386(16) 0.7172(13) 0.4671(19) 0.144(13) Uiso 1 1 d . . . . .
O7W O 0.2505(14) 0.6694(13) 0.4594(18) 0.049(9) Uiso 0.6 1 d . . P A 1
O8W O 0.241(3) 0.646(2) 0.429(3) 0.069(18) Uiso 0.4 1 d . . P B 2
O9W O 0.0668(12) 0.5796(10) -0.0806(15) 0.105(9) Uiso 1 1 d D . . . .
O10W O 0.6684(19) 0.8867(15) 0.847(2) 0.062(12) Uiso 0.5 1 d . . P . .
O11W O 0.0430(18) 0.7525(14) 0.818(2) 0.058(12) Uiso 0.5 1 d . . P . .
O12W O 0.0904(17) 0.5340(13) 0.190(2) 0.050(11) Uiso 0.5 1 d . . P . .
O13W O 0.0948(12) 0.0371(10) 0.0749(15) 0.099(9) Uiso 1 1 d . . . . .
O14W O 0.889(2) 0.9498(17) 1.086(3) 0.080(15) Uiso 0.5 1 d . . P . .
O15W O 0.463(2) 0.724(2) 0.787(3) 0.100(18) Uiso 0.5 1 d . . P . .
O16W O 0.486(3) 0.862(2) 0.869(3) 0.12(2) Uiso 0.5 1 d . . P . .

loop_
_atom_site_aniso_label
_atom_site_aniso_U_11
_atom_site_aniso_U_22
_atom_site_aniso_U_33
_atom_site_aniso_U_23
_atom_site_aniso_U_13
_atom_site_aniso_U_12
W1 0.0503(9) 0.0194(5) 0.0373(6) -0.0053(4) 0.0328(7) -0.0065(5)
W2 0.0525(9) 0.0180(5) 0.0270(5) 0.0027(4) 0.0244(6) 0.0048(5)
W3 0.0653(10) 0.0144(5) 0.0382(6) -0.0027(4) 0.0355(7) -0.0016(5)
W4 0.0392(9) 0.0271(5) 0.0367(6) -0.0013(5) 0.0223(6) 0.0048(5)
W5 0.0572(10) 0.0225(5) 0.0393(6) -0.0034(5) 0.0345(7) 0.0042(6)
W6 0.0489(9) 0.0252(5) 0.0355(6) -0.0003(4) 0.0327(6) 0.0005(5)
W7 0.0470(9) 0.0246(5) 0.0236(5) -0.0024(4) 0.0213(6) -0.0006(5)
W8 0.0571(10) 0.0229(5) 0.0325(6) -0.0087(4) 0.0276(7) -0.0061(6)
W9 0.0366(9) 0.0294(6) 0.0352(6) -0.0086(5) 0.0202(6) -0.0078(6)
W10 0.0546(10) 0.0266(5) 0.0364(6) 0.0009(5) 0.0345(7) -0.0041(6)
W11 0.0543(9) 0.0235(5) 0.0248(5) 0.0034(4) 0.0251(6) 0.0022(5)
W12 0.0372(9) 0.0324(6) 0.0307(6) -0.0012(5) 0.0178(6) -0.0021(6)
W13 0.0442(9) 0.0207(5) 0.0259(5) -0.0011(4) 0.0247(6) -0.0004(5)
W14 0.0471(9) 0.0204(5) 0.0241(5) -0.0013(4) 0.0227(6) 0.0007(5)
As1 0.0285(18) 0.0214(11) 0.0186(12) 0.0017(10) 0.0138(13) -0.0025(12)
Mn1 0.0068(11) 0.0073(9) 0.0067(9) 0.0005(7) 0.0052(8) 0.0015(8)
P1 0.028(5) 0.024(3) 0.013(3) 0.003(2) 0.009(3) -0.005(3)
P2 0.046(6) 0.030(4) 0.037(4) -0.003(3) 0.022(4) 0.001(4)
P3 0.047(6) 0.028(4) 0.038(4) 0.003(3) 0.026(4) 0.000(4)
K1 0.095(9) 0.120(8) 0.093(7) -0.017(6) 0.044(7) 0.011(7)
K2 0.231(18) 0.169(13) 0.128(10) 0.023(9) 0.119(12) -0.004(12)
N1 0.016(12) 0.022(10) 0.022(10) -0.007(8) 0.008(10) -0.013(8)
O1 0.042(15) 0.043(11) 0.050(11) 0.000(9) 0.028(11) -0.016(10)
O2 0.056(15) 0.010(8) 0.050(11) 0.007(7) 0.035(11) 0.004(8)
O3 0.060(16) 0.014(8) 0.047(11) -0.003(8) 0.033(11) -0.004(9)
O4 0.014(8) 0.021(7) 0.032(7) -0.005(6) 0.006(6) 0.001(6)
O5 0.040(13) 0.040(10) 0.030(9) -0.006(8) 0.026(10) -0.014(9)
O6 0.029(12) 0.009(7) 0.024(8) 0.002(6) 0.007(9) 0.002(7)
O7 0.043(15) 0.058(12) 0.029(10) 0.021(9) 0.011(10) 0.022(11)
O8 0.037(14) 0.044(11) 0.027(9) 0.015(8) 0.011(10) 0.010(10)
O9 0.063(17) 0.047(11) 0.028(10) -0.002(9) 0.019(11) -0.003(11)
O10 0.046(14) 0.021(8) 0.023(9) -0.006(7) 0.012(10) -0.005(9)
O11 0.090(15) 0.013(8) 0.059(11) -0.003(7) 0.042(10) -0.008(9)
O12 0.071(16) 0.015(8) 0.031(9) -0.014(7) 0.037(11) -0.023(9)
O13 0.065(16) 0.024(9) 0.042(10) -0.011(8) 0.044(11) -0.005(9)
O14 0.073(19) 0.036(11) 0.080(15) 0.001(10) 0.054(15) 0.004(11)
O15 0.069(17) 0.044(11) 0.053(12) 0.017(9) 0.048(13) 0.020(11)
O16 0.035(13) 0.022(8) 0.038(10) -0.014(7) 0.021(10) -0.015(8)
O17 0.077(17) 0.012(8) 0.038(10) 0.004(7) 0.036(11) 0.008(9)
O18 0.052(14) 0.024(8) 0.026(9) 0.002(7) 0.029(10) 0.006(9)
O19 0.074(19) 0.023(10) 0.062(13) -0.002(9) 0.033(13) 0.009(11)
O20 0.091(19) 0.033(10) 0.046(11) 0.013(9) 0.048(13) 0.024(11)
O21 0.055(10) 0.030(7) 0.033(7) -0.010(6) 0.022(7) -0.004(7)
O22 0.057(10) 0.050(8) 0.051(8) -0.003(6) 0.045(7) -0.004(7)
O23 0.12(2) 0.013(8) 0.053(12) 0.002(8) 0.069(15) 0.011(11)
O24 0.062(16) 0.028(9) 0.033(10) 0.008(8) 0.029(11) 0.009(10)
O25 0.10(2) 0.052(12) 0.034(10) 0.011(9) 0.041(13) 0.009(13)
O26 0.051(15) 0.043(11) 0.059(12) -0.008(9) 0.045(12) -0.016(10)
O27 0.055(15) 0.029(9) 0.031(9) -0.013(8) 0.027(10) 0.001(9)
O28 0.053(15) 0.022(9) 0.034(10) 0.010(8) 0.018(10) 0.029(9)
O29 0.081(19) 0.031(10) 0.051(12) -0.017(9) 0.037(13) -0.013(11)
O30 0.044(13) 0.024(8) 0.012(7) -0.011(6) 0.015(9) -0.009(8)
O31 0.050(16) 0.057(12) 0.050(12) -0.015(10) 0.038(12) -0.007(11)
O32 0.10(2) 0.042(11) 0.043(11) -0.019(9) 0.041(14) -0.011(12)
O33 0.052(15) 0.026(9) 0.019(8) 0.002(7) 0.021(9) -0.001(9)
O34 0.034(13) 0.049(11) 0.038(10) 0.002(8) 0.029(10) -0.011(10)
O35 0.050(10) 0.050(8) 0.037(7) 0.008(6) 0.030(7) 0.000(7)
O36 0.041(14) 0.035(9) 0.028(9) -0.002(7) 0.023(10) -0.011(9)
O37 0.017(9) 0.037(9) 0.024(8) 0.015(7) 0.015(7) 0.009(8)
O38 0.047(15) 0.018(8) 0.022(9) 0.003(7) 0.007(9) 0.008(9)
O39 0.043(9) 0.040(8) 0.017(6) 0.007(6) 0.017(6) -0.004(7)
O40 0.062(16) 0.011(8) 0.042(10) -0.015(7) 0.027(11) -0.012(9)
O41 0.045(14) 0.018(8) 0.016(8) 0.000(6) 0.013(9) 0.008(8)
O42 0.076(18) 0.019(9) 0.039(10) 0.012(8) 0.031(12) 0.009(10)
O43 0.024(14) 0.069(14) 0.030(10) 0.010(10) -0.003(10) 0.003(11)
O44 0.037(14) 0.040(10) 0.036(10) -0.006(8) 0.018(10) 0.007(10)
O45 0.051(16) 0.043(11) 0.049(11) 0.005(9) 0.029(12) 0.006(11)
O46 0.031(13) 0.031(9) 0.040(10) 0.005(8) 0.023(10) -0.004(9)
O47 0.031(9) 0.019(6) 0.030(7) -0.009(5) 0.018(6) -0.009(6)
O48 0.024(12) 0.026(8) 0.019(8) -0.007(7) 0.009(8) -0.008(8)
O49 0.034(13) 0.038(10) 0.017(8) 0.008(7) 0.006(9) 0.001(9)
O50 0.065(17) 0.013(8) 0.062(12) 0.001(8) 0.039(12) 0.004(9)
O51 0.047(14) 0.039(10) 0.048(11) -0.007(8) 0.040(11) -0.002(10)
O52 0.034(8) 0.065(9) 0.068(9) 0.005(7) 0.015(6) 0.007(8)
O53 0.049(15) 0.038(10) 0.025(9) -0.006(8) 0.014(10) 0.003(10)
O54 0.027(14) 0.031(10) 0.072(14) -0.020(10) 0.003(12) -0.009(10)
O55 0.037(14) 0.028(10) 0.060(12) -0.007(9) 0.026(11) 0.007(9)
C1 0.033(11) 0.021(9) 0.029(9) 0.001(7) 0.015(8) 0.001(8)
C2 0.032(9) 0.022(9) 0.038(9) -0.005(7) 0.020(8) -0.011(7)
C3 0.027(10) 0.025(9) 0.034(9) -0.005(7) 0.017(8) 0.003(7)

loop_
_atom_type_symbol
_atom_type_description
_atom_type_scat_dispersion_real
_atom_type_scat_dispersion_imag
_atom_type_scat_source
C C 0.0033 0.0016 'International Tables Vol C Tables 4.2.6.8 and 6.1.1.4'
H H 0.0000 0.0000 'International Tables Vol C Tables 4.2.6.8 and 6.1.1.4'
N N 0.0061 0.0033 'International Tables Vol C Tables 4.2.6.8 and 6.1.1.4'
O O 0.0106 0.0060 'International Tables Vol C Tables 4.2.6.8 and 6.1.1.4'
P P 0.1023 0.0942 'International Tables Vol C Tables 4.2.6.8 and 6.1.1.4'
Mn Mn 0.3368 0.7283 'International Tables Vol C Tables 4.2.6.8 and 6.1.1.4'
As As 0.0499 2.0058 'International Tables Vol C Tables 4.2.6.8 and 6.1.1.4'
W W -0.8490 6.8722 'International Tables Vol C Tables 4.2.6.8 and 6.1.1.4'
K K 0.2009 0.2494 'International Tables Vol C Tables 4.2.6.8 and 6.1.1.4'

loop_
_geom_angle_atom_site_label_1
_geom_angle_atom_site_label_2
_geom_angle_atom_site_label_3
_geom_angle
_geom_angle_site_symmetry_1
_geom_angle_site_symmetry_3
O1 W1 O2 100.6(8) . .
O1 W1 O3 93.9(8) . .
O1 W1 O4 103.0(8) . .
O1 W1 O5 100.4(8) . .
O1 W1 O6 167.0(7) . .
O2 W1 O3 85.5(7) . .
O2 W1 O6 73.2(6) . .
O3 W1 O6 74.4(6) . .
O4 W1 O2 93.8(7) . .
O4 W1 O3 162.8(8) . .
O4 W1 O5 89.3(7) . .
O4 W1 O6 89.0(6) . .
O5 W1 O2 157.5(7) . .
O5 W1 O3 85.1(7) . .
O5 W1 O6 84.6(6) . .
O2 W2 O6 73.8(7) . .
O2 W2 O8 83.9(7) . .
O7 W2 O2 99.1(9) . .
O7 W2 O6 167.5(8) . .
O7 W2 O8 95.3(8) . .
O7 W2 O9 103.4(9) . .
O7 W2 O10 102.5(8) . .
O8 W2 O6 73.9(6) . .
O9 W2 O2 156.6(7) . .
O9 W2 O6 82.9(7) . .
O9 W2 O8 87.8(8) . .
O10 W2 O2 89.9(7) . .
O10 W2 O6 88.0(6) . .
O10 W2 O8 161.9(7) . .
O10 W2 O9 91.3(8) . .
O3 W3 O6 73.9(6) . .
O3 W3 O12 85.4(8) . .
O8 W3 O3 92.0(8) . .
O8 W3 O6 74.9(6) . .
O8 W3 O12 159.5(6) . .
O8 W3 O13 89.3(8) . .
O11 W3 O3 102.2(9) . .
O11 W3 O6 171.2(7) . .
O11 W3 O8 97.6(8) . .
O11 W3 O12 102.8(8) . .
O11 W3 O13 100.9(9) . .
O12 W3 O6 84.9(5) . .
O13 W3 O3 156.5(7) . .
O13 W3 O6 83.9(6) . .
O13 W3 O12 85.3(8) . .
O9 W4 O15 85.3(7) . .
O9 W4 O16 156.1(8) . .
O9 W4 O18 83.3(7) . .
O14 W4 O9 102.2(9) . .
O14 W4 O15 94.0(9) . .
O14 W4 O16 99.6(9) . .
O14 W4 O17 102.0(9) . .
O14 W4 O18 163.8(7) . .
O15 W4 O18 71.0(7) . .
O16 W4 O15 83.5(6) . .
O16 W4 O18 73.1(6) . .
O17 W4 O9 91.6(8) . .
O17 W4 O15 164.0(9) . .
O17 W4 O16 93.3(7) . .
O17 W4 O18 93.1(7) . .
O13 W5 O18 84.5(6) . .
O13 W5 O20 154.9(7) . .
O13 W5 O21 84.0(8) . .
O15 W5 O13 90.1(8) . .
O15 W5 O18 73.1(7) . .
O15 W5 O20 92.6(8) . .
O15 W5 O21 157.7(7) . .
O19 W5 O13 103.0(8) . .
O19 W5 O15 101.9(9) . .
O19 W5 O18 171.1(9) . .
O19 W5 O20 100.8(8) . .
O19 W5 O21 100.3(9) . .
O20 W5 O18 72.5(6) . .
O20 W5 O21 84.0(8) . .
O21 W5 O18 84.9(6) . .
O16 W6 O18 73.0(7) . .
O20 W6 O16 89.5(8) . .
O20 W6 O18 74.6(6) . .
O20 W6 O23 87.0(8) . .
O22 W6 O16 98.8(9) . .
O22 W6 O18 169.2(8) . .
O22 W6 O20 98.7(8) . .
O22 W6 O23 104.6(8) . .
O22 W6 O24 98.7(8) . .
O23 W6 O16 156.6(7) . .
O23 W6 O18 83.7(7) . .
O24 W6 O16 89.5(7) . .
O24 W6 O18 88.5(6) . .
O24 W6 O20 162.6(8) . .
O24 W6 O23 87.1(8) . .
O23 W7 O26 91.5(8) . .
O23 W7 O27 155.7(7) . .
O23 W7 O28 86.2(8) . .
O23 W7 O30 82.7(7) . .
O25 W7 O23 103.2(10) . .
O25 W7 O26 99.6(9) . .
O25 W7 O27 100.7(10) . .
O25 W7 O28 98.4(8) . .
O25 W7 O30 172.1(9) . .
O26 W7 O28 161.9(7) . .
O26 W7 O30 74.8(6) . .
O27 W7 O26 88.8(7) . .
O27 W7 O28 86.1(8) . .
O27 W7 O30 73.9(7) . .
O28 W7 O30 87.1(6) . .
O12 W8 O26 158.6(7) . .
O12 W8 O30 85.7(5) . .
O12 W8 O31 87.3(8) . .
O21 W8 O12 91.2(8) . .
O21 W8 O26 87.6(8) . .
O21 W8 O30 85.1(7) . .
O21 W8 O31 157.0(7) . .
O26 W8 O30 72.9(6) . .
O29 W8 O12 103.7(7) . .
O29 W8 O21 102.0(9) . .
O29 W8 O26 97.5(8) . .
O29 W8 O30 167.9(8) . .
O29 W8 O31 100.7(10) . .
O31 W8 O26 85.6(8) . .
O31 W8 O30 71.9(7) . .
O5 W9 O27 157.3(8) . .
O5 W9 O30 85.0(7) . .
O5 W9 O33 88.8(6) . .
O27 W9 O30 72.6(7) . .
O27 W9 O33 86.6(6) . .
O31 W9 O5 90.5(7) . .
O31 W9 O27 87.0(7) . .
O31 W9 O30 73.4(7) . .
O31 W9 O33 162.0(8) . .
O32 W9 O5 104.3(9) . .
O32 W9 O27 98.5(9) . .
O32 W9 O30 167.8(7) . .
O32 W9 O31 98.3(9) . .
O32 W9 O33 99.4(8) . .
O33 W9 O30 88.5(7) . .
O24 W10 O35 89.4(8) . .
O24 W10 O37 83.5(6) . .
O24 W10 O38 161.6(8) . .
O34 W10 O24 97.3(7) . .
O34 W10 O35 96.7(8) . .
O34 W10 O37 176.6(7) . .
O34 W10 O38 97.9(7) . .
O35 W10 O37 80.0(6) . .
O35 W10 O38 78.6(7) . .
O36 W10 O24 96.5(8) . .
O36 W10 O34 101.0(8) . .
O36 W10 O35 160.5(7) . .
O36 W10 O37 82.2(7) . .
O36 W10 O38 90.7(7) . .
O38 W10 O37 80.8(6) . .
O28 W11 O35 96.4(9) . .
O28 W11 O40 91.2(8) . .
O28 W11 O41 84.0(6) . .
O28 W11 O42 164.3(7) . .
O35 W11 O40 152.7(7) . .
O35 W11 O41 83.8(7) . .
O35 W11 O42 84.5(8) . .
O39 W11 O28 99.1(7) . .
O39 W11 O35 101.4(8) . .
O39 W11 O40 103.2(8) . .
O39 W11 O41 173.5(8) . .
O39 W11 O42 96.1(7) . .
O40 W11 O41 71.0(7) . .
O40 W11 O42 81.3(7) . .
O42 W11 O41 80.5(5) . .
O33 W12 O40 90.4(6) . .
O33 W12 O41 85.6(7) . .
O33 W12 O44 93.5(7) . .
O33 W12 O45 162.6(8) . .
O40 W12 O41 74.1(7) . .
O40 W12 O45 84.0(6) . .
O43 W12 O33 99.9(9) . .
O43 W12 O40 97.7(9) . .
O43 W12 O41 170.3(7) . .
O43 W12 O44 101.3(9) . .
O43 W12 O45 97.2(9) . .
O44 W12 O40 159.7(8) . .
O44 W12 O41 86.3(7) . .
O44 W12 O45 86.3(7) . .
O45 W12 O41 77.0(7) . .
O4 W13 O48 80.5(6) . .
O44 W13 O4 84.4(6) . .
O44 W13 O48 82.9(7) . .
O46 W13 O4 95.1(7) . .
O46 W13 O44 103.5(8) . .
O46 W13 O47 100.6(8) . .
O46 W13 O48 171.9(7) . .
O46 W13 O50 98.9(8) . 7_567
O47 W13 O4 88.2(6) . .
O47 W13 O44 155.3(7) . .
O47 W13 O48 72.6(6) . .
O47 W13 O50 93.1(7) . 7_567
O50 W13 O4 165.5(7) 7_567 .
O50 W13 O44 88.5(7) 7_567 .
O50 W13 O48 86.1(7) 7_567 .
O10 W14 O47 83.2(7) . .
O10 W14 O48 77.9(6) . .
O47 W14 O48 71.3(6) . .
O49 W14 O10 98.0(7) . .
O49 W14 O47 99.0(8) . .
O49 W14 O48 169.7(7) . .
O49 W14 O50 99.9(8) . .
O49 W14 O51 103.4(9) . .
O50 W14 O10 159.1(8) . .
O50 W14 O47 83.5(7) . .
O50 W14 O48 82.7(7) . .
O51 W14 O10 93.6(8) . .
O51 W14 O47 157.5(8) . .
O51 W14 O48 86.3(7) . .
O51 W14 O50 92.6(8) . .
O6 As1 O18 95.9(7) . .
O6 As1 O30 97.4(7) . .
O30 As1 O18 97.8(8) . .
O17 Mn1 K1 146.5(5) . 7_567
O17 Mn1 O36 87.3(6) . .
O17 Mn1 O37 83.7(7) . .
O17 Mn1 O51 88.5(6) . .
O17 Mn1 O52 101.5(8) . .
O17 Mn1 O53 166.7(7) . .
O36 Mn1 K1 116.2(5) . 7_567
O36 Mn1 O37 75.1(6) . .
O36 Mn1 O53 87.3(6) . .
O37 Mn1 K1 123.8(4) . 7_567
O51 Mn1 K1 73.2(5) . 7_567
O51 Mn1 O36 166.8(7) . .
O51 Mn1 O37 92.0(7) . .
O51 Mn1 O52 95.4(8) . .
O51 Mn1 O53 93.9(6) . .
O52 Mn1 K1 54.3(6) . 7_567
O52 Mn1 O36 97.8(8) . .
O52 Mn1 O37 171.1(7) . .
O52 Mn1 O53 91.2(8) . .
O53 Mn1 K1 46.0(5) . 7_567
O53 Mn1 O37 83.2(6) . .
O37 P1 O41 112.1(9) . .
O37 P1 O48 114.5(9) . .
O37 P1 C1 108.4(11) . .
O41 P1 C1 106.4(10) . .
O48 P1 O41 114.1(10) . .
O48 P1 C1 100.1(9) . .
O38 P2 C2 97.7(11) . .
O53 P2 O38 113.7(9) . .
O53 P2 O54 113.4(12) . .
O53 P2 C2 110.0(11) . .
O54 P2 O38 114.3(11) . .
O54 P2 C2 106.2(11) . .
O42 P3 C3 100.7(12) . .
O45 P3 O42 110.6(10) . .
O45 P3 C3 109.1(11) . .
O55 P3 O42 114.6(10) . .
O55 P3 O45 113.0(12) . .
O55 P3 C3 108.0(11) . .
O32 K1 Mn1 122.6(4) 2_556 7_567
O43 K1 Mn1 98.4(4) 2_556 7_567
O43 K1 O32 73.8(6) 2_556 2_556
O43 K1 O46 140.9(7) 2_556 .
O43 K1 O52 65.0(6) 2_556 7_567
O43 K1 O11W 65.4(10) 2_556 .
O46 K1 Mn1 84.7(4) . 7_567
O46 K1 O32 136.2(6) . 2_556
O46 K1 O52 116.4(7) . 7_567
O52 K1 Mn1 34.7(4) 7_567 7_567
O52 K1 O32 101.7(6) 7_567 2_556
O53 K1 Mn1 34.9(4) 7_567 7_567
O53 K1 O32 109.5(6) 7_567 2_556
O53 K1 O43 128.6(6) 7_567 2_556
O53 K1 O46 72.2(6) 7_567 .
O53 K1 O52 64.2(6) 7_567 7_567
O53 K1 O9W 90.7(7) 7_567 1_556
O53 K1 O11W 115.0(10) 7_567 .
O9W K1 Mn1 125.5(7) 1_556 7_567
O9W K1 O32 67.0(7) 1_556 2_556
O9W K1 O43 132.1(8) 1_556 2_556
O9W K1 O46 69.2(7) 1_556 .
O9W K1 O52 148.3(7) 1_556 7_567
O9W K1 O11W 127.2(10) 1_556 .
O11W K1 Mn1 87.9(8) . 7_567
O11W K1 O32 132.2(10) . 2_556
O11W K1 O46 75.9(10) . .
O11W K1 O52 83.0(9) . 7_567
O22 K2 O25 113.6(8) 7_566 .
O22 K2 O6W 141.4(9) 7_566 .
O22 K2 O15W 74.8(12) 7_566 7_566
O22 K2 O15W 110.4(11) 7_566 8_465
O25 K2 O15W 136.0(12) . 8_465
O25 K2 O15W 129.3(12) . 7_566
O34 K2 O22 71.8(6) 7_566 7_566
O34 K2 O25 68.2(6) 7_566 .
O34 K2 O39 104.4(8) 7_566 .
O34 K2 O6W 140.5(9) 7_566 .
O34 K2 O15W 68.1(12) 7_566 7_566
O34 K2 O15W 127.1(11) 7_566 8_465
O39 K2 O22 72.0(6) . 7_566
O39 K2 O25 69.6(6) . .
O39 K2 O6W 77.7(8) . .
O39 K2 O15W 146.6(12) . 7_566
O39 K2 O15W 127.1(11) . 8_465
O6W K2 O25 76.2(9) . .
O6W K2 O15W 70.2(13) . 8_465
O6W K2 O15W 129.6(15) . 7_566
O15W K2 O15W 62.5(19) 7_566 8_465
C1 N1 C3 108.0(19) . .
C2 N1 C1 112.4(18) . .
C2 N1 C3 110.3(18) . .
W2 O2 W1 121.3(8) . .
W3 O3 W1 121.0(9) . .
W1 O4 W13 145.1(9) . .
W9 O5 W1 151.9(9) . .
W1 O6 W3 90.4(5) . .
W2 O6 W1 91.4(5) . .
W2 O6 W3 90.6(5) . .
As1 O6 W1 118.3(8) . .
As1 O6 W2 120.1(8) . .
As1 O6 W3 135.0(8) . .
W3 O8 W2 120.5(8) . .
W4 O9 W2 151.1(11) . .
W2 O10 W14 147.5(9) . .
W8 O12 W3 148.1(11) . .
W3 O13 W5 155.3(11) . .
W5 O15 W4 122.9(10) . .
W6 O16 W4 120.8(9) . .
W4 O17 Mn1 156.8(12) . .
W4 O18 W5 92.9(6) . .
W4 O18 W6 92.9(7) . .
W6 O18 W5 90.4(5) . .
As1 O18 W4 119.1(7) . .
As1 O18 W5 133.4(9) . .
As1 O18 W6 118.2(7) . .
W6 O20 W5 122.1(9) . .
W8 O21 W5 149.5(10) . .
W6 O22 K2 142.8(9) . 7_566
W7 O23 W6 158.8(9) . .
W6 O24 W10 148.7(12) . .
W7 O25 K2 136.8(10) . .
W7 O26 W8 121.3(9) . .
W7 O27 W9 121.4(9) . .
W11 O28 W7 151.0(10) . .
W7 O30 W8 91.0(4) . .
W7 O30 W9 91.9(6) . .
W9 O30 W8 90.8(6) . .
As1 O30 W7 119.8(8) . .
As1 O30 W8 134.0(8) . .
As1 O30 W9 118.7(7) . .
W9 O31 W8 123.8(10) . .
W9 O32 K1 141.4(9) . 2_556
W12 O33 W9 154.5(10) . .
W10 O34 K2 139.2(9) . 7_566
W11 O35 W10 148.0(10) . .
W10 O36 Mn1 111.8(9) . .
Mn1 O37 W10 90.4(6) . .
P1 O37 W10 138.3(9) . .
P1 O37 Mn1 128.4(8) . .
P2 O38 W10 135.2(9) . .
W11 O39 K2 138.8(9) . .
W12 O40 W11 122.1(10) . .
W12 O41 W11 92.8(6) . .
P1 O41 W11 131.5(10) . .
P1 O41 W12 134.4(9) . .
P3 O42 W11 136.2(11) . .
W12 O43 K1 147.7(11) . 2_556
W12 O44 W13 153.1(10) . .
P3 O45 W12 134.0(11) . .
W13 O46 K1 145.5(9) . .
W13 O47 W14 123.3(8) . .
W14 O48 W13 91.0(5) . .
P1 O48 W13 131.9(10) . .
P1 O48 W14 135.4(10) . .
W13 O50 W14 159.8(13) 7_567 .
W14 O51 Mn1 147.7(10) . .
Mn1 O52 K1 91.0(7) . 7_567
Mn1 O53 K1 99.1(6) . 7_567
P2 O53 Mn1 127.9(9) . .
P2 O53 K1 128.8(10) . 7_567
P1 C1 H1A 108.5 . .
P1 C1 H1B 108.5 . .
N1 C1 P1 115.2(15) . .
N1 C1 H1A 108.5 . .
N1 C1 H1B 108.5 . .
H1A C1 H1B 107.5 . .
N1 C2 P2 111.2(16) . .
P3 C3 H3A 109.5 . .
P3 C3 H3B 109.5 . .
N1 C3 P3 110.7(14) . .
N1 C3 H3A 109.5 . .
N1 C3 H3B 109.5 . .
H3A C3 H3B 108.1 . .
K2 O15W K2 112.3(18) 7_566 8_566

loop_
_geom_bond_atom_site_label_1
_geom_bond_atom_site_label_2
_geom_bond_distance
_geom_bond_site_symmetry_2
W1 O1 1.708(18) .
W1 O2 1.944(19) .
W1 O3 1.969(15) .
W1 O4 1.813(14) .
W1 O5 1.937(16) .
W1 O6 2.357(18) .
W2 O2 1.919(19) .
W2 O6 2.348(15) .
W2 O7 1.693(16) .
W2 O8 2.022(18) .
W2 O9 1.91(2) .
W2 O10 1.846(15) .
W3 O3 1.920(19) .
W3 O6 2.412(13) .
W3 O8 1.874(17) .
W3 O11 1.745(16) .
W3 O12 1.961(17) .
W3 O13 1.894(18) .
W4 O9 1.894(19) .
W4 O14 1.65(2) .
W4 O15 2.083(18) .
W4 O16 1.955(16) .
W4 O17 1.777(15) .
W4 O18 2.316(18) .
W5 O13 1.918(16) .
W5 O15 1.82(2) .
W5 O18 2.410(15) .
W5 O19 1.740(18) .
W5 O20 1.944(17) .
W5 O21 1.99(2) .
W6 O16 1.928(17) .
W6 O18 2.343(15) .
W6 O20 1.910(17) .
W6 O22 1.720(17) .
W6 O23 1.92(2) .
W6 O24 1.888(16) .
W7 O23 1.88(2) .
W7 O25 1.725(16) .
W7 O26 1.917(17) .
W7 O27 1.91(2) .
W7 O28 1.955(16) .
W7 O30 2.327(14) .
W8 O12 1.863(15) .
W8 O21 1.83(2) .
W8 O26 1.944(17) .
W8 O29 1.722(17) .
W8 O30 2.389(13) .
W8 O31 1.94(2) .
W9 O5 1.901(15) .
W9 O27 1.950(16) .
W9 O30 2.357(18) .
W9 O31 1.893(17) .
W9 O32 1.62(3) .
W9 O33 1.964(15) .
W10 O24 1.892(16) .
W10 O34 1.741(15) .
W10 O35 2.01(2) .
W10 O36 1.733(18) .
W10 O37 2.332(14) .
W10 O38 2.011(15) .
W11 O28 1.822(15) .
W11 O35 1.85(2) .
W11 O39 1.703(14) .
W11 O40 1.91(2) .
W11 O41 2.363(14) .
W11 O42 2.043(16) .
W12 O33 1.821(15) .
W12 O40 1.898(17) .
W12 O41 2.240(19) .
W12 O43 1.65(2) .
W12 O44 1.858(16) .
W12 O45 2.087(18) .
W13 O4 2.009(14) .
W13 O44 1.949(17) .
W13 O46 1.686(17) .
W13 O47 1.864(17) .
W13 O48 2.398(17) .
W13 O50 1.883(15) 7_567
W14 O10 1.970(15) .
W14 O47 1.997(17) .
W14 O48 2.367(15) .
W14 O49 1.706(15) .
W14 O50 1.926(16) .
W14 O51 1.711(18) .
As1 O6 1.782(14) .
As1 O18 1.801(18) .
As1 O30 1.794(15) .
Mn1 K1 3.819(10) 7_567
Mn1 O17 2.063(15) .
Mn1 O36 2.189(15) .
Mn1 O37 2.258(17) .
Mn1 O51 2.100(16) .
Mn1 O52 2.18(2) .
Mn1 O53 2.215(17) .
P1 O37 1.492(17) .
P1 O41 1.537(17) .
P1 O48 1.536(15) .
P1 C1 1.86(2) .
P2 O38 1.601(16) .
P2 O53 1.525(17) .
P2 O54 1.56(2) .
P2 C2 1.88(3) .
P3 O42 1.56(2) .
P3 O45 1.537(19) .
P3 O55 1.501(19) .
P3 C3 1.86(3) .
K1 Mn1 3.819(10) 7_567
K1 O32 3.14(3) 2_556
K1 O43 2.87(2) 2_556
K1 O46 2.92(2) .
K1 O52 3.10(2) 7_567
K1 O53 2.780(19) 7_567
K1 O9W 2.86(3) 1_556
K1 O11W 2.88(4) .
K2 O22 2.96(2) 7_566
K2 O25 3.07(3) .
K2 O34 2.90(2) 7_566
K2 O39 2.94(2) .
K2 O6W 2.99(4) .
K2 O15W 3.07(5) 7_566
K2 O15W 3.25(6) 8_465
N1 C1 1.51(3) .
N1 C2 1.44(3) .
N1 C3 1.52(3) .
O22 K2 2.96(2) 7_566
O32 K1 3.14(3) 2_556
O34 K2 2.90(2) 7_566
O43 K1 2.87(2) 2_556
O50 W13 1.883(15) 7_567
O52 K1 3.10(2) 7_567
O53 K1 2.780(19) 7_567
C1 H1A 0.9700 .
C1 H1B 0.9700 .
C3 H3A 0.9700 .
C3 H3B 0.9700 .
O9W K1 2.86(3) 1_554
O15W K2 3.07(5) 7_566
O15W K2 3.25(6) 8_566
